data_1548542
loop_
_publ_author_name
'Zhou, Junfei'
'Liu, Tingting'
'Zhang, Hanqi'
'Zheng, Guijuan'
'Qiu, Yue'
'Deng, Mengyi'
'Zhang, Chun'
'Yao, Guangmin'

_publ_section_title
;
 Anti-inflammatory Grayanane Diterpenoids from the Leaves of Rhododendron
 molle
;
_journal_name_full 'Journal of Natural Products'
_journal_paper_doi 10.1021/acs.jnatprod.7b00799
_journal_year 2017
_chemical_absolute_configuration ad
_chemical_formula_moiety 'C23 H36 O7, H2 O'
_chemical_formula_sum 'C23 H38 O8'
_chemical_formula_weight 442.53
_chemical_name_systematic
;
 ?
;
_space_group_IT_number 19
_symmetry_cell_setting orthorhombic
_symmetry_space_group_name_Hall 'P 2ac 2ab'
_symmetry_space_group_name_H-M 'P 21 21 21'
_atom_sites_solution_hydrogens geom
_atom_sites_solution_primary direct
_atom_sites_solution_secondary difmap
_audit_creation_method SHELXL-97
_cell_angle_alpha 90.00
_cell_angle_beta 90.00
_cell_angle_gamma 90.00
_cell_formula_units_Z 4
_cell_length_a 8.6611(9)
_cell_length_b 13.5236(13)
_cell_length_c 18.6939(12)
_cell_measurement_reflns_used 9968
_cell_measurement_temperature 173(2)
_cell_measurement_theta_max 66.55
_cell_measurement_theta_min 4.04
_cell_volume 2189.6(3)
_computing_structure_refinement 'SHELXL-97 (Sheldrick, 1997)'
_diffrn_ambient_temperature 173(2)
_diffrn_measured_fraction_theta_full 0.993
_diffrn_measured_fraction_theta_max 0.993
_diffrn_measurement_device_type 'CCD area detector'
_diffrn_measurement_method 'phi and omega scans'
_diffrn_radiation_monochromator graphite
_diffrn_radiation_source 'fine-focus sealed tube'
_diffrn_radiation_type CuK\a
_diffrn_radiation_wavelength 1.54178
_diffrn_reflns_av_R_equivalents 0.1036
_diffrn_reflns_av_sigmaI/netI 0.0498
_diffrn_reflns_limit_h_max 9
_diffrn_reflns_limit_h_min -10
_diffrn_reflns_limit_k_max 16
_diffrn_reflns_limit_k_min -14
_diffrn_reflns_limit_l_max 20
_diffrn_reflns_limit_l_min -22
_diffrn_reflns_number 15760
_diffrn_reflns_theta_full 66.58
_diffrn_reflns_theta_max 66.58
_diffrn_reflns_theta_min 2.36
_exptl_absorpt_coefficient_mu 0.827
_exptl_absorpt_correction_T_max 0.9073
_exptl_absorpt_correction_T_min 0.8791
_exptl_absorpt_correction_type multi-scan
_exptl_absorpt_process_details 'SADABS, Sheldrick,2008'
_exptl_crystal_colour colorless
_exptl_crystal_density_diffrn 1.342
_exptl_crystal_density_method 'not measured'
_exptl_crystal_description block
_exptl_crystal_F_000 960
_exptl_crystal_size_max 0.16
_exptl_crystal_size_mid 0.13
_exptl_crystal_size_min 0.12
_refine_diff_density_max 0.237
_refine_diff_density_min -0.263
_refine_diff_density_rms 0.053
_refine_ls_abs_structure_details
;
Flack H D (1983), Acta Cryst. A39, 876-881;
Flack  parameter = -0.2(2), 1538 Friedel pairs.
Hooft <i>et al.</i> (2010) and Spek (2009);
Hooft parameter = 0.79(8), 1638 Bijvoet pairs.
;
_refine_ls_extinction_method none
_refine_ls_goodness_of_fit_ref 1.058
_refine_ls_hydrogen_treatment constr
_refine_ls_matrix_type full
_refine_ls_number_parameters 288
_refine_ls_number_reflns 3846
_refine_ls_number_restraints 0
_refine_ls_restrained_S_all 1.058
_refine_ls_R_factor_all 0.0441
_refine_ls_R_factor_gt 0.0424
_refine_ls_shift/su_max 0.006
_refine_ls_shift/su_mean 0.000
_refine_ls_structure_factor_coef Fsqd
_refine_ls_weighting_details 'calc w=1/[\s^2^(Fo^2^)+(0.0645P)^2^+0.5975P] where P=(Fo^2^+2Fc^2^)/3'
_refine_ls_weighting_scheme calc
_refine_ls_wR_factor_gt 0.1113
_refine_ls_wR_factor_ref 0.1127
_reflns_number_gt 3687
_reflns_number_total 3846
_reflns_threshold_expression >2sigma(I)
_cod_data_source_file np7b00799_si_006.cif
_cod_data_source_block a
_cod_depositor_comments
;
The following automatic conversions were performed:

'_symmetry_cell_setting' value 'Orthorhombic' changed to
'orthorhombic' according to
/home/data/users/saulius/crontab/automatic-downloads/rss-feeds/ACS/lib/dictionaries/cif_core.dic
dictionary named 'cif_core.dic' version 2.4.2 from 2011-04-26.

Automatic conversion script
Id: cif_fix_values 4973 2017-02-22 13:04:09Z antanas 
;
_cod_database_code 1548542

loop_
_symmetry_equiv_pos_as_xyz
'x, y, z'
'-x+1/2, -y, z+1/2'
'x+1/2, -y+1/2, -z'
'-x, y+1/2, -z+1/2'

loop_
_atom_site_label
_atom_site_type_symbol
_atom_site_fract_x
_atom_site_fract_y
_atom_site_fract_z
_atom_site_U_iso_or_equiv
_atom_site_adp_type
_atom_site_occupancy
_atom_site_symmetry_multiplicity
_atom_site_calc_flag
_atom_site_refinement_flags
C1 C 0.4370(2) -0.02174(14) 0.10712(10) 0.0191(4) Uani 1 1 d .
H1 H 0.4821 -0.0271 0.0580 0.023 Uiso 1 1 calc R
C2 C 0.5647(2) -0.04791(15) 0.16054(11) 0.0221(4) Uani 1 1 d .
H2 H 0.5180 -0.0608 0.2086 0.027 Uiso 1 1 calc R
C3 C 0.6693(2) 0.04363(16) 0.16467(11) 0.0233(4) Uani 1 1 d .
H3 H 0.7608 0.0303 0.1335 0.028 Uiso 1 1 calc R
C4 C 0.5782(2) 0.13098(15) 0.12978(10) 0.0200(4) Uani 1 1 d .
C5 C 0.4109(2) 0.08877(15) 0.12252(10) 0.0190(4) Uani 1 1 d .
C6 C 0.3139(2) 0.14176(15) 0.06371(10) 0.0203(4) Uani 1 1 d .
H6 H 0.3684 0.2046 0.0511 0.024 Uiso 1 1 calc R
C7 C 0.2930(2) 0.08259(14) -0.00515(10) 0.0189(4) Uani 1 1 d .
H7A H 0.3958 0.0575 -0.0194 0.023 Uiso 1 1 calc R
H7B H 0.2593 0.1293 -0.0428 0.023 Uiso 1 1 calc R
C8 C 0.1805(2) -0.00571(13) -0.00622(10) 0.0177(4) Uani 1 1 d .
C9 C 0.1828(2) -0.07849(14) 0.05740(10) 0.0202(4) Uani 1 1 d .
C10 C 0.2913(2) -0.08461(15) 0.10848(10) 0.0201(4) Uani 1 1 d .
C11 C 0.0495(3) -0.15136(15) 0.05267(11) 0.0248(4) Uani 1 1 d .
H11A H -0.0484 -0.1166 0.0632 0.030 Uiso 1 1 calc R
H11B H 0.0635 -0.2038 0.0890 0.030 Uiso 1 1 calc R
C12 C 0.0396(3) -0.19885(15) -0.02212(12) 0.0266(5) Uani 1 1 d .
H12A H 0.1219 -0.2492 -0.0267 0.032 Uiso 1 1 calc R
H12B H -0.0610 -0.2329 -0.0270 0.032 Uiso 1 1 calc R
C13 C 0.0564(2) -0.12323(15) -0.08289(11) 0.0229(4) Uani 1 1 d .
H13 H 0.0496 -0.1563 -0.1307 0.027 Uiso 1 1 calc R
C14 C 0.2112(2) -0.07047(15) -0.07397(10) 0.0213(4) Uani 1 1 d .
H14 H 0.2939 -0.1200 -0.0634 0.026 Uiso 1 1 calc R
C15 C 0.0103(2) 0.03026(14) -0.01914(10) 0.0191(4) Uani 1 1 d .
H15A H -0.0500 0.0263 0.0258 0.023 Uiso 1 1 calc R
H15B H 0.0097 0.0997 -0.0360 0.023 Uiso 1 1 calc R
C16 C -0.0609(2) -0.03907(15) -0.07700(10) 0.0198(4) Uani 1 1 d .
C17 C -0.2268(2) -0.07097(17) -0.06419(12) 0.0267(5) Uani 1 1 d .
H17A H -0.2951 -0.0135 -0.0683 0.040 Uiso 1 1 calc R
H17B H -0.2361 -0.0993 -0.0161 0.040 Uiso 1 1 calc R
H17C H -0.2562 -0.1207 -0.0998 0.040 Uiso 1 1 calc R
C18 C 0.5829(2) 0.22644(18) 0.17372(13) 0.0300(5) Uani 1 1 d .
H18A H 0.6898 0.2497 0.1773 0.045 Uiso 1 1 calc R
H18B H 0.5422 0.2137 0.2217 0.045 Uiso 1 1 calc R
H18C H 0.5198 0.2770 0.1502 0.045 Uiso 1 1 calc R
C19 C 0.6514(2) 0.15163(16) 0.05615(11) 0.0241(4) Uani 1 1 d .
H19A H 0.5963 0.2061 0.0328 0.036 Uiso 1 1 calc R
H19B H 0.6442 0.0922 0.0263 0.036 Uiso 1 1 calc R
H19C H 0.7601 0.1697 0.0624 0.036 Uiso 1 1 calc R
C20 C 0.2783(3) -0.15455(17) 0.17146(11) 0.0277(5) Uani 1 1 d .
H20A H 0.1789 -0.1890 0.1695 0.042 Uiso 1 1 calc R
H20B H 0.2854 -0.1169 0.2161 0.042 Uiso 1 1 calc R
H20C H 0.3623 -0.2030 0.1695 0.042 Uiso 1 1 calc R
C21 C 0.1534(2) 0.25836(15) 0.12288(11) 0.0239(4) Uani 1 1 d .
C22 C 0.0036(3) 0.2730(2) 0.16012(14) 0.0375(6) Uani 1 1 d .
H22A H -0.0051 0.2257 0.1996 0.056 Uiso 1 1 calc R
H22B H -0.0813 0.2624 0.1263 0.056 Uiso 1 1 calc R
H22C H -0.0016 0.3405 0.1790 0.056 Uiso 1 1 calc R
C23 C 0.7460(3) -0.17417(18) 0.18793(13) 0.0320(5) Uani 1 1 d .
H23A H 0.8282 -0.1262 0.1975 0.048 Uiso 1 1 calc R
H23B H 0.7913 -0.2356 0.1697 0.048 Uiso 1 1 calc R
H23C H 0.6897 -0.1879 0.2323 0.048 Uiso 1 1 calc R
O1 O 0.16395(16) 0.16783(11) 0.09217(8) 0.0235(3) Uani 1 1 d .
O2 O 0.25227(19) 0.32068(11) 0.11912(9) 0.0338(4) Uani 1 1 d .
O3 O 0.34348(16) 0.10046(11) 0.19124(7) 0.0242(3) Uani 1 1 d .
H3A H 0.2507 0.0831 0.1876 0.036 Uiso 1 1 d R
O4 O 0.72682(18) 0.06327(13) 0.23494(8) 0.0319(4) Uani 1 1 d .
H4 H 0.6537 0.0538 0.2637 0.048 Uiso 1 1 d R
O5 O 0.64271(19) -0.13473(11) 0.13628(8) 0.0296(4) Uani 1 1 d .
O6 O 0.25395(17) -0.01251(12) -0.13529(7) 0.0271(3) Uani 1 1 d .
H6A H 0.1719 0.0021 -0.1568 0.041 Uiso 1 1 d R
O7 O -0.05687(17) 0.01127(11) -0.14643(7) 0.0235(3) Uani 1 1 d .
H7 H -0.1116 0.0624 -0.1436 0.035 Uiso 1 1 d R
O1W O 0.0538(2) 0.0466(2) 0.24651(11) 0.0751(9) Uani 1 1 d .
H1A H -0.0440 0.0463 0.2503 0.113 Uiso 1 1 d R
H1B H 0.0906 0.0565 0.2883 0.113 Uiso 1 1 d R

loop_
_atom_site_aniso_label
_atom_site_aniso_U_11
_atom_site_aniso_U_22
_atom_site_aniso_U_33
_atom_site_aniso_U_23
_atom_site_aniso_U_13
_atom_site_aniso_U_12
C1 0.0228(9) 0.0183(10) 0.0163(8) 0.0004(7) 0.0008(7) 0.0013(8)
C2 0.0245(9) 0.0225(10) 0.0193(9) -0.0024(8) 0.0007(8) 0.0042(9)
C3 0.0195(9) 0.0310(11) 0.0193(9) 0.0008(8) 0.0022(8) 0.0027(9)
C4 0.0200(9) 0.0198(10) 0.0204(9) -0.0039(8) 0.0005(8) -0.0011(8)
C5 0.0205(9) 0.0192(10) 0.0172(8) -0.0015(8) 0.0021(7) -0.0015(8)
C6 0.0220(10) 0.0167(9) 0.0221(9) 0.0003(8) 0.0003(7) -0.0017(8)
C7 0.0233(9) 0.0158(9) 0.0176(8) 0.0016(7) -0.0010(7) -0.0013(8)
C8 0.0207(9) 0.0125(8) 0.0200(9) 0.0009(8) -0.0002(7) -0.0002(8)
C9 0.0250(9) 0.0150(9) 0.0206(9) 0.0018(8) 0.0021(8) 0.0004(8)
C10 0.0256(9) 0.0149(9) 0.0197(8) 0.0007(8) 0.0011(8) 0.0012(8)
C11 0.0304(10) 0.0179(10) 0.0262(10) 0.0045(8) -0.0031(9) -0.0044(9)
C12 0.0329(11) 0.0133(9) 0.0336(11) 0.0002(8) -0.0078(9) -0.0013(9)
C13 0.0274(10) 0.0175(10) 0.0238(9) -0.0031(8) -0.0039(8) 0.0032(9)
C14 0.0251(10) 0.0186(10) 0.0202(9) -0.0010(8) -0.0010(8) 0.0045(9)
C15 0.0218(9) 0.0138(9) 0.0215(9) -0.0016(7) -0.0011(8) 0.0010(8)
C16 0.0249(9) 0.0164(10) 0.0181(9) -0.0007(8) -0.0016(7) -0.0011(9)
C17 0.0237(10) 0.0238(11) 0.0326(11) -0.0030(9) -0.0018(9) -0.0019(9)
C18 0.0227(10) 0.0308(12) 0.0364(11) -0.0139(10) -0.0020(9) -0.0008(10)
C19 0.0243(10) 0.0244(11) 0.0236(10) 0.0004(8) 0.0016(8) -0.0033(9)
C20 0.0337(11) 0.0247(10) 0.0248(10) 0.0074(9) -0.0063(9) -0.0060(10)
C21 0.0277(10) 0.0197(10) 0.0243(10) -0.0027(8) -0.0097(8) 0.0036(9)
C22 0.0315(11) 0.0391(13) 0.0420(13) -0.0109(11) 0.0005(10) 0.0065(11)
C23 0.0293(11) 0.0321(12) 0.0347(12) 0.0058(10) -0.0060(10) 0.0055(10)
O1 0.0212(7) 0.0226(7) 0.0267(7) -0.0016(6) -0.0012(6) 0.0012(6)
O2 0.0395(9) 0.0209(8) 0.0410(9) -0.0062(6) -0.0011(7) -0.0047(8)
O3 0.0235(7) 0.0293(8) 0.0199(7) -0.0028(6) 0.0048(5) 0.0005(7)
O4 0.0267(7) 0.0461(10) 0.0228(7) 0.0025(7) -0.0052(6) -0.0087(7)
O5 0.0348(8) 0.0246(8) 0.0294(8) -0.0031(6) -0.0080(7) 0.0109(7)
O6 0.0254(7) 0.0372(8) 0.0188(7) -0.0003(6) 0.0029(5) 0.0003(7)
O7 0.0288(7) 0.0211(7) 0.0206(7) 0.0007(5) -0.0032(6) 0.0049(6)
O1W 0.0285(9) 0.158(3) 0.0387(10) 0.0297(13) -0.0028(8) 0.0015(13)

loop_
_atom_type_symbol
_atom_type_description
_atom_type_scat_dispersion_real
_atom_type_scat_dispersion_imag
_atom_type_scat_source
C C 0.0181 0.0091 'International Tables Vol C Tables 4.2.6.8 and 6.1.1.4'
H H 0.0000 0.0000 'International Tables Vol C Tables 4.2.6.8 and 6.1.1.4'
O O 0.0492 0.0322 'International Tables Vol C Tables 4.2.6.8 and 6.1.1.4'

loop_
_geom_angle_atom_site_label_1
_geom_angle_atom_site_label_2
_geom_angle_atom_site_label_3
_geom_angle
C10 C1 C2 117.30(16)
C10 C1 C5 114.70(16)
C2 C1 C5 102.03(15)
C10 C1 H1 107.4
C2 C1 H1 107.4
C5 C1 H1 107.4
O5 C2 C1 108.94(16)
O5 C2 C3 113.54(16)
C1 C2 C3 105.81(16)
O5 C2 H2 109.5
C1 C2 H2 109.5
C3 C2 H2 109.5
O4 C3 C2 113.67(17)
O4 C3 C4 114.76(17)
C2 C3 C4 106.90(16)
O4 C3 H3 107.0
C2 C3 H3 107.0
C4 C3 H3 107.0
C18 C4 C19 108.40(17)
C18 C4 C3 113.59(17)
C19 C4 C3 107.60(16)
C18 C4 C5 112.27(16)
C19 C4 C5 111.70(15)
C3 C4 C5 103.18(16)
O3 C5 C1 109.75(15)
O3 C5 C6 111.44(15)
C1 C5 C6 113.19(15)
O3 C5 C4 105.19(14)
C1 C5 C4 103.57(15)
C6 C5 C4 113.14(15)
O1 C6 C7 109.32(15)
O1 C6 C5 109.65(15)
C7 C6 C5 114.71(16)
O1 C6 H6 107.6
C7 C6 H6 107.6
C5 C6 H6 107.6
C6 C7 C8 119.50(16)
C6 C7 H7A 107.4
C8 C7 H7A 107.4
C6 C7 H7B 107.4
C8 C7 H7B 107.4
H7A C7 H7B 107.0
C7 C8 C9 118.41(16)
C7 C8 C14 109.73(15)
C9 C8 C14 105.36(15)
C7 C8 C15 110.80(15)
C9 C8 C15 109.14(15)
C14 C8 C15 102.02(15)
C10 C9 C11 122.21(18)
C10 C9 C8 126.61(19)
C11 C9 C8 111.01(16)
C9 C10 C20 122.66(19)
C9 C10 C1 122.28(17)
C20 C10 C1 115.06(17)
C9 C11 C12 111.41(17)
C9 C11 H11A 109.3
C12 C11 H11A 109.3
C9 C11 H11B 109.3
C12 C11 H11B 109.3
H11A C11 H11B 108.0
C13 C12 C11 112.86(16)
C13 C12 H12A 109.0
C11 C12 H12A 109.0
C13 C12 H12B 109.0
C11 C12 H12B 109.0
H12A C12 H12B 107.8
C14 C13 C16 103.13(16)
C14 C13 C12 108.26(17)
C16 C13 C12 112.30(17)
C14 C13 H13 111.0
C16 C13 H13 111.0
C12 C13 H13 111.0
O6 C14 C13 113.20(16)
O6 C14 C8 112.62(16)
C13 C14 C8 101.62(15)
O6 C14 H14 109.7
C13 C14 H14 109.7
C8 C14 H14 109.7
C16 C15 C8 106.95(15)
C16 C15 H15A 110.3
C8 C15 H15A 110.3
C16 C15 H15B 110.3
C8 C15 H15B 110.3
H15A C15 H15B 108.6
O7 C16 C17 107.09(16)
O7 C16 C13 105.43(15)
C17 C16 C13 115.35(17)
O7 C16 C15 109.01(15)
C17 C16 C15 115.82(17)
C13 C16 C15 103.59(16)
C16 C17 H17A 109.5
C16 C17 H17B 109.5
H17A C17 H17B 109.5
C16 C17 H17C 109.5
H17A C17 H17C 109.5
H17B C17 H17C 109.5
C4 C18 H18A 109.5
C4 C18 H18B 109.5
H18A C18 H18B 109.5
C4 C18 H18C 109.5
H18A C18 H18C 109.5
H18B C18 H18C 109.5
C4 C19 H19A 109.5
C4 C19 H19B 109.5
H19A C19 H19B 109.5
C4 C19 H19C 109.5
H19A C19 H19C 109.5
H19B C19 H19C 109.5
C10 C20 H20A 109.5
C10 C20 H20B 109.5
H20A C20 H20B 109.5
C10 C20 H20C 109.5
H20A C20 H20C 109.5
H20B C20 H20C 109.5
O2 C21 O1 124.1(2)
O2 C21 C22 123.7(2)
O1 C21 C22 112.19(19)
C21 C22 H22A 109.5
C21 C22 H22B 109.5
H22A C22 H22B 109.5
C21 C22 H22C 109.5
H22A C22 H22C 109.5
H22B C22 H22C 109.5
O5 C23 H23A 109.5
O5 C23 H23B 109.5
H23A C23 H23B 109.5
O5 C23 H23C 109.5
H23A C23 H23C 109.5
H23B C23 H23C 109.5
C21 O1 C6 115.86(16)
C5 O3 H3A 106.8
C3 O4 H4 107.2
C23 O5 C2 113.00(17)
C14 O6 H6A 107.0
C16 O7 H7 108.2
H1A O1W H1B 107.2

loop_
_geom_bond_atom_site_label_1
_geom_bond_atom_site_label_2
_geom_bond_distance
C1 C10 1.522(3)
C1 C2 1.532(3)
C1 C5 1.539(3)
C1 H1 1.0000
C2 O5 1.429(3)
C2 C3 1.536(3)
C2 H2 1.0000
C3 O4 1.430(2)
C3 C4 1.563(3)
C3 H3 1.0000
C4 C18 1.531(3)
C4 C19 1.541(3)
C4 C5 1.564(3)
C5 O3 1.420(2)
C5 C6 1.558(3)
C6 O1 1.447(2)
C6 C7 1.526(3)
C6 H6 1.0000
C7 C8 1.541(3)
C7 H7A 0.9900
C7 H7B 0.9900
C8 C9 1.544(3)
C8 C14 1.562(3)
C8 C15 1.571(3)
C9 C10 1.342(3)
C9 C11 1.521(3)
C10 C20 1.514(3)
C11 C12 1.541(3)
C11 H11A 0.9900
C11 H11B 0.9900
C12 C13 1.535(3)
C12 H12A 0.9900
C12 H12B 0.9900
C13 C14 1.528(3)
C13 C16 1.530(3)
C13 H13 1.0000
C14 O6 1.437(2)
C14 H14 1.0000
C15 C16 1.559(3)
C15 H15A 0.9900
C15 H15B 0.9900
C16 O7 1.466(2)
C16 C17 1.520(3)
C17 H17A 0.9800
C17 H17B 0.9800
C17 H17C 0.9800
C18 H18A 0.9800
C18 H18B 0.9800
C18 H18C 0.9800
C19 H19A 0.9800
C19 H19B 0.9800
C19 H19C 0.9800
C20 H20A 0.9800
C20 H20B 0.9800
C20 H20C 0.9800
C21 O2 1.204(3)
C21 O1 1.355(3)
C21 C22 1.486(3)
C22 H22A 0.9800
C22 H22B 0.9800
C22 H22C 0.9800
C23 O5 1.420(3)
C23 H23A 0.9800
C23 H23B 0.9800
C23 H23C 0.9800
O3 H3A 0.8399
O4 H4 0.8401
O6 H6A 0.8400
O7 H7 0.8400
O1W H1A 0.8501
O1W H1B 0.8552

loop_
_geom_torsion_atom_site_label_1
_geom_torsion_atom_site_label_2
_geom_torsion_atom_site_label_3
_geom_torsion_atom_site_label_4
_geom_torsion
C10 C1 C2 O5 75.5(2)
C5 C1 C2 O5 -158.30(15)
C10 C1 C2 C3 -162.10(16)
C5 C1 C2 C3 -35.89(18)
O5 C2 C3 O4 -98.2(2)
C1 C2 C3 O4 142.42(17)
O5 C2 C3 C4 134.18(17)
C1 C2 C3 C4 14.8(2)
O4 C3 C4 C18 6.7(2)
C2 C3 C4 C18 133.72(17)
O4 C3 C4 C19 126.69(17)
C2 C3 C4 C19 -106.29(17)
O4 C3 C4 C5 -115.10(17)
C2 C3 C4 C5 11.92(19)
C10 C1 C5 O3 59.4(2)
C2 C1 C5 O3 -68.48(19)
C10 C1 C5 C6 -65.8(2)
C2 C1 C5 C6 166.32(15)
C10 C1 C5 C4 171.32(15)
C2 C1 C5 C4 43.43(17)
C18 C4 C5 O3 -41.6(2)
C19 C4 C5 O3 -163.61(16)
C3 C4 C5 O3 81.08(17)
C18 C4 C5 C1 -156.80(17)
C19 C4 C5 C1 81.19(19)
C3 C4 C5 C1 -34.11(18)
C18 C4 C5 C6 80.3(2)
C19 C4 C5 C6 -41.7(2)
C3 C4 C5 C6 -157.05(15)
O3 C5 C6 O1 -13.7(2)
C1 C5 C6 O1 110.61(17)
C4 C5 C6 O1 -131.96(16)
O3 C5 C6 C7 -137.10(17)
C1 C5 C6 C7 -12.8(2)
C4 C5 C6 C7 104.60(18)
O1 C6 C7 C8 -49.2(2)
C5 C6 C7 C8 74.4(2)
C6 C7 C8 C9 -43.9(2)
C6 C7 C8 C14 -164.87(16)
C6 C7 C8 C15 83.2(2)
C7 C8 C9 C10 -13.1(3)
C14 C8 C9 C10 110.0(2)
C15 C8 C9 C10 -141.1(2)
C7 C8 C9 C11 171.58(16)
C14 C8 C9 C11 -65.28(19)
C15 C8 C9 C11 43.6(2)
C11 C9 C10 C20 -9.0(3)
C8 C9 C10 C20 176.14(18)
C11 C9 C10 C1 170.79(18)
C8 C9 C10 C1 -4.1(3)
C2 C1 C10 C9 -169.50(19)
C5 C1 C10 C9 70.8(2)
C2 C1 C10 C20 10.3(2)
C5 C1 C10 C20 -109.39(19)
C10 C9 C11 C12 -126.1(2)
C8 C9 C11 C12 49.5(2)
C9 C11 C12 C13 -45.4(2)
C11 C12 C13 C14 57.9(2)
C11 C12 C13 C16 -55.3(2)
C16 C13 C14 O6 -72.67(19)
C12 C13 C14 O6 168.17(16)
C16 C13 C14 C8 48.35(18)
C12 C13 C14 C8 -70.81(18)
C7 C8 C14 O6 -35.8(2)
C9 C8 C14 O6 -164.28(16)
C15 C8 C14 O6 81.75(18)
C7 C8 C14 C13 -157.19(16)
C9 C8 C14 C13 74.29(18)
C15 C8 C14 C13 -39.67(17)
C7 C8 C15 C16 134.04(16)
C9 C8 C15 C16 -93.85(18)
C14 C8 C15 C16 17.29(18)
C14 C13 C16 O7 77.61(17)
C12 C13 C16 O7 -166.07(16)
C14 C13 C16 C17 -164.49(17)
C12 C13 C16 C17 -48.2(2)
C14 C13 C16 C15 -36.87(18)
C12 C13 C16 C15 79.45(19)
C8 C15 C16 O7 -100.36(17)
C8 C15 C16 C17 138.85(17)
C8 C15 C16 C13 11.53(19)
O2 C21 O1 C6 10.2(3)
C22 C21 O1 C6 -171.38(17)
C7 C6 O1 C21 -143.02(16)
C5 C6 O1 C21 90.42(19)
C1 C2 O5 C23 -170.25(17)
C3 C2 O5 C23 72.1(2)
